data_7150982
loop_
_publ_author_name
'Niu, Hao-Tao'
'Su, Dongdong'
'Jiang, Xueliang'
'Yang, Wenzhi'
'Yin, Zhenming'
'He, Jiaqi'
'Cheng, Jin-Pei'

_publ_section_title
;
 A simple yet highly selective colorimetric sensor for cyanide anion in
 an aqueous environment
;
_journal_issue 17
_journal_name_full 'Organic &amp; Biomolecular Chemistry'
_journal_page_first 3038
_journal_page_last 3040
_journal_paper_doi 10.1039/b808589g
_journal_volume 6
_journal_year 2008
_chemical_formula_sum 'C18 H14 F3 N O4 S'
_chemical_formula_weight 397.36
_chemical_name_systematic
;
?
;
_space_group_IT_number 2
_symmetry_cell_setting triclinic
_symmetry_space_group_name_Hall '-P 1'
_symmetry_space_group_name_H-M 'P -1'
_atom_sites_solution_hydrogens geom
_atom_sites_solution_primary direct
_atom_sites_solution_secondary difmap
_audit_creation_method SHELXL-97
_cell_angle_alpha 106.89(3)
_cell_angle_beta 92.62(3)
_cell_angle_gamma 108.79(3)
_cell_formula_units_Z 2
_cell_length_a 8.5833(17)
_cell_length_b 10.109(2)
_cell_length_c 10.778(2)
_cell_measurement_reflns_used 2620
_cell_measurement_temperature 113(2)
_cell_measurement_theta_max 27.9
_cell_measurement_theta_min 1.8
_cell_volume 837.1(4)
_computing_cell_refinement crystalclear
_computing_data_collection crystalclear
_computing_data_reduction crystalclear
_computing_molecular_graphics 'Bruker SHELXTL'
_computing_publication_material 'Bruker SHELXTL'
_computing_structure_refinement 'SHELXL-97 (Sheldrick, 1997)'
_computing_structure_solution 'SHELXS-97 (Sheldrick, 1990)'
_diffrn_ambient_temperature 113(2)
_diffrn_detector_area_resol_mean 7.31
_diffrn_measured_fraction_theta_full 0.972
_diffrn_measured_fraction_theta_max 0.972
_diffrn_measurement_device_type 'Rigaku Saturn'
_diffrn_measurement_method '\w and \f scans'
_diffrn_radiation_monochromator confocal
_diffrn_radiation_source 'rotating anode'
_diffrn_radiation_type MoK\a
_diffrn_radiation_wavelength 0.71073
_diffrn_reflns_av_R_equivalents 0.0239
_diffrn_reflns_av_sigmaI/netI 0.0446
_diffrn_reflns_limit_h_max 11
_diffrn_reflns_limit_h_min -11
_diffrn_reflns_limit_k_max 13
_diffrn_reflns_limit_k_min -9
_diffrn_reflns_limit_l_max 14
_diffrn_reflns_limit_l_min -14
_diffrn_reflns_number 5992
_diffrn_reflns_theta_full 27.88
_diffrn_reflns_theta_max 27.88
_diffrn_reflns_theta_min 2.54
_diffrn_standards_decay_% 0
_diffrn_standards_interval_count 0
_diffrn_standards_interval_time 0
_diffrn_standards_number 0
_exptl_absorpt_coefficient_mu 0.251
_exptl_absorpt_correction_T_max 0.9753
_exptl_absorpt_correction_T_min 0.9609
_exptl_absorpt_correction_type multi-scan
_exptl_absorpt_process_details crystalclear
_exptl_crystal_density_diffrn 1.576
_exptl_crystal_density_method 'not measured'
_exptl_crystal_F_000 408
_exptl_crystal_size_max 0.16
_exptl_crystal_size_mid 0.14
_exptl_crystal_size_min 0.10
_refine_diff_density_max 0.411
_refine_diff_density_min -0.397
_refine_diff_density_rms 0.059
_refine_ls_extinction_method none
_refine_ls_goodness_of_fit_ref 1.059
_refine_ls_hydrogen_treatment mixed
_refine_ls_matrix_type full
_refine_ls_number_parameters 249
_refine_ls_number_reflns 3883
_refine_ls_number_restraints 0
_refine_ls_restrained_S_all 1.059
_refine_ls_R_factor_all 0.0450
_refine_ls_R_factor_gt 0.0359
_refine_ls_shift/su_max 0.001
_refine_ls_shift/su_mean 0.000
_refine_ls_structure_factor_coef Fsqd
_refine_ls_weighting_details 'calc w=1/[\s^2^(Fo^2^)+(0.0658P)^2^+0.0000P] where P=(Fo^2^+2Fc^2^)/3'
_refine_ls_weighting_scheme calc
_refine_ls_wR_factor_gt 0.1042
_refine_ls_wR_factor_ref 0.1081
_reflns_number_gt 2910
_reflns_number_total 3883
_reflns_threshold_expression >2sigma(I)
_cod_data_source_file b808589g.txt
_cod_data_source_block r80426c
_cod_depositor_comments
;
The following automatic conversions were performed:
'_symmetry_cell_setting' value 'Triclinic' changed to 'triclinic'
according to '/home/saulius/struct/CIF-dictionaries/cif_core.dic'
dictionary named 'cif_core.dic' version 2.4.1 from 2010-06-29.

Automatic conversion script
Id: cif_fix_enum 1527 2010-12-29 10:47:43Z saulius 
;
_cod_original_cell_volume 837.1(3)
_cod_original_sg_symbol_H-M P-1
_cod_database_code 7150982

loop_
_symmetry_equiv_pos_as_xyz
'x, y, z'
'-x, -y, -z'

loop_
_atom_site_label
_atom_site_type_symbol
_atom_site_fract_x
_atom_site_fract_y
_atom_site_fract_z
_atom_site_U_iso_or_equiv
_atom_site_adp_type
_atom_site_occupancy
_atom_site_symmetry_multiplicity
_atom_site_calc_flag
_atom_site_refinement_flags
_atom_site_disorder_assembly
_atom_site_disorder_group
S1 S 0.36313(5) 0.53578(4) 0.82602(4) 0.02267(12) Uani 1 1 d . . .
F1 F 0.15492(11) -0.31890(11) 0.57251(10) 0.0312(2) Uani 1 1 d . . .
F2 F 0.34739(12) -0.29929(10) 0.45218(10) 0.0327(2) Uani 1 1 d . . .
F3 F 0.16831(13) -0.19569(11) 0.43923(10) 0.0386(3) Uani 1 1 d . . .
O1 O 1.08144(13) 0.41077(11) 1.10996(11) 0.0244(3) Uani 1 1 d . . .
O2 O 0.78102(13) -0.15045(11) 1.09565(11) 0.0251(3) Uani 1 1 d . . .
O3 O 0.38599(14) 0.03390(12) 0.61552(12) 0.0277(3) Uani 1 1 d . . .
O4 O 0.40768(14) 0.60258(12) 0.71856(12) 0.0295(3) Uani 1 1 d . . .
N1 N 0.45589(14) -0.11076(14) 0.72179(12) 0.0174(3) Uani 1 1 d . . .
H1A H 0.442(2) -0.196(2) 0.7209(17) 0.021 Uiso 1 1 d . . .
C1 C 0.66050(17) 0.14203(16) 0.82644(14) 0.0174(3) Uani 1 1 d . . .
H1 H 0.6182 0.1779 0.7651 0.021 Uiso 1 1 calc R . .
C2 C 0.79480(17) 0.23522(15) 0.92178(15) 0.0172(3) Uani 1 1 d . . .
H2 H 0.8453 0.3348 0.9246 0.021 Uiso 1 1 calc R . .
C3 C 0.85774(16) 0.18589(15) 1.01418(14) 0.0144(3) Uani 1 1 d . . .
C4 C 1.00638(17) 0.28609(15) 1.11149(14) 0.0157(3) Uani 1 1 d . . .
C5 C 1.06153(16) 0.23055(15) 1.21305(14) 0.0151(3) Uani 1 1 d . . .
C6 C 1.19365(17) 0.32508(16) 1.31132(15) 0.0193(3) Uani 1 1 d . . .
H6 H 1.2473 0.4240 1.3133 0.023 Uiso 1 1 calc R . .
C7 C 1.24775(18) 0.27577(17) 1.40666(15) 0.0222(3) Uani 1 1 d . . .
H7 H 1.3382 0.3409 1.4738 0.027 Uiso 1 1 calc R . .
C8 C 1.16973(18) 0.13136(18) 1.40399(15) 0.0224(3) Uani 1 1 d . . .
H8 H 1.2073 0.0977 1.4692 0.027 Uiso 1 1 calc R . .
C9 C 1.03743(17) 0.03602(16) 1.30671(15) 0.0189(3) Uani 1 1 d . . .
H9 H 0.9841 -0.0626 1.3057 0.023 Uiso 1 1 calc R . .
C10 C 0.98233(16) 0.08442(15) 1.21022(14) 0.0154(3) Uani 1 1 d . . .
C11 C 0.84274(17) -0.01969(15) 1.10555(14) 0.0157(3) Uani 1 1 d . . .
C12 C 0.78026(16) 0.03914(15) 1.00927(13) 0.0142(3) Uani 1 1 d . . .
C13 C 0.64647(16) -0.05527(15) 0.91370(14) 0.0151(3) Uani 1 1 d . . .
H13 H 0.5949 -0.1545 0.9116 0.018 Uiso 1 1 calc R . .
C14 C 0.58665(16) -0.00547(16) 0.82018(14) 0.0154(3) Uani 1 1 d . . .
C15 C 0.37487(17) -0.08411(16) 0.62683(14) 0.0179(3) Uani 1 1 d . . .
C16 C 0.25922(18) -0.22648(17) 0.52227(15) 0.0206(3) Uani 1 1 d . . .
C17 C 0.47721(19) 0.41535(19) 0.81710(17) 0.0273(4) Uani 1 1 d . . .
H17A H 0.4592 0.3496 0.7266 0.041 Uiso 1 1 calc R . .
H17B H 0.4392 0.3564 0.8750 0.041 Uiso 1 1 calc R . .
H17C H 0.5961 0.4736 0.8447 0.041 Uiso 1 1 calc R . .
C18 C 0.16154(19) 0.39779(18) 0.76733(19) 0.0285(4) Uani 1 1 d . . .
H18A H 0.0801 0.4446 0.7575 0.043 Uiso 1 1 calc R . .
H18B H 0.1312 0.3439 0.8301 0.043 Uiso 1 1 calc R . .
H18C H 0.1624 0.3289 0.6821 0.043 Uiso 1 1 calc R . .

loop_
_atom_site_aniso_label
_atom_site_aniso_U_11
_atom_site_aniso_U_22
_atom_site_aniso_U_33
_atom_site_aniso_U_23
_atom_site_aniso_U_13
_atom_site_aniso_U_12
S1 0.0248(2) 0.01534(19) 0.0241(2) 0.00392(16) 0.00111(15) 0.00478(15)
F1 0.0231(5) 0.0305(5) 0.0286(5) 0.0076(5) 0.0035(4) -0.0036(4)
F2 0.0284(5) 0.0275(5) 0.0303(6) -0.0048(4) 0.0078(4) 0.0066(4)
F3 0.0414(6) 0.0330(6) 0.0318(6) 0.0064(5) -0.0211(5) 0.0077(5)
O1 0.0246(6) 0.0131(5) 0.0308(6) 0.0085(5) -0.0035(5) 0.0000(4)
O2 0.0272(6) 0.0153(5) 0.0284(6) 0.0106(5) -0.0045(5) -0.0002(4)
O3 0.0320(6) 0.0202(6) 0.0285(6) 0.0072(5) -0.0094(5) 0.0084(5)
O4 0.0299(6) 0.0187(6) 0.0398(7) 0.0161(6) 0.0005(5) 0.0030(5)
N1 0.0180(6) 0.0143(6) 0.0173(6) 0.0053(5) -0.0029(5) 0.0029(5)
C1 0.0191(7) 0.0168(7) 0.0185(7) 0.0076(6) 0.0016(5) 0.0075(5)
C2 0.0190(7) 0.0122(6) 0.0216(7) 0.0068(6) 0.0036(6) 0.0059(5)
C3 0.0138(6) 0.0123(6) 0.0161(7) 0.0035(6) 0.0024(5) 0.0041(5)
C4 0.0152(6) 0.0125(6) 0.0180(7) 0.0032(6) 0.0020(5) 0.0047(5)
C5 0.0144(6) 0.0138(6) 0.0158(7) 0.0031(6) 0.0021(5) 0.0049(5)
C6 0.0175(7) 0.0164(7) 0.0199(8) 0.0034(6) 0.0022(6) 0.0029(5)
C7 0.0174(7) 0.0248(8) 0.0184(8) 0.0030(7) -0.0023(6) 0.0039(6)
C8 0.0228(7) 0.0271(8) 0.0182(8) 0.0079(7) 0.0001(6) 0.0098(6)
C9 0.0205(7) 0.0172(7) 0.0190(7) 0.0066(6) 0.0015(6) 0.0060(6)
C10 0.0141(6) 0.0157(7) 0.0154(7) 0.0043(6) 0.0023(5) 0.0044(5)
C11 0.0153(6) 0.0146(7) 0.0162(7) 0.0051(6) 0.0018(5) 0.0041(5)
C12 0.0141(6) 0.0138(6) 0.0156(7) 0.0055(6) 0.0036(5) 0.0052(5)
C13 0.0154(6) 0.0126(6) 0.0165(7) 0.0049(6) 0.0025(5) 0.0036(5)
C14 0.0138(6) 0.0166(7) 0.0153(7) 0.0043(6) 0.0021(5) 0.0055(5)
C15 0.0158(7) 0.0210(7) 0.0168(7) 0.0050(6) 0.0015(5) 0.0072(6)
C16 0.0187(7) 0.0226(7) 0.0187(7) 0.0060(6) 0.0006(6) 0.0060(6)
C17 0.0241(8) 0.0290(8) 0.0342(9) 0.0175(8) 0.0056(7) 0.0099(7)
C18 0.0201(8) 0.0206(8) 0.0436(10) 0.0113(8) 0.0065(7) 0.0046(6)

loop_
_atom_type_symbol
_atom_type_description
_atom_type_scat_dispersion_real
_atom_type_scat_dispersion_imag
_atom_type_scat_source
C C 0.0033 0.0016 'International Tables Vol C Tables 4.2.6.8 and 6.1.1.4'
H H 0.0000 0.0000 'International Tables Vol C Tables 4.2.6.8 and 6.1.1.4'
N N 0.0061 0.0033 'International Tables Vol C Tables 4.2.6.8 and 6.1.1.4'
O O 0.0106 0.0060 'International Tables Vol C Tables 4.2.6.8 and 6.1.1.4'
F F 0.0171 0.0103 'International Tables Vol C Tables 4.2.6.8 and 6.1.1.4'
S S 0.1246 0.1234 'International Tables Vol C Tables 4.2.6.8 and 6.1.1.4'

loop_
_geom_angle_atom_site_label_1
_geom_angle_atom_site_label_2
_geom_angle_atom_site_label_3
_geom_angle
_geom_angle_site_symmetry_1
_geom_angle_site_symmetry_3
_geom_angle_publ_flag
O4 S1 C17 105.96(7) . . ?
O4 S1 C18 106.19(8) . . ?
C17 S1 C18 97.55(8) . . ?
C15 N1 C14 126.07(12) . . ?
C15 N1 H1A 121.4(12) . . ?
C14 N1 H1A 111.9(12) . . ?
C2 C1 C14 119.90(12) . . ?
C2 C1 H1 120.1 . . ?
C14 C1 H1 120.1 . . ?
C1 C2 C3 121.18(13) . . ?
C1 C2 H2 119.4 . . ?
C3 C2 H2 119.4 . . ?
C2 C3 C12 118.50(13) . . ?
C2 C3 C4 120.07(12) . . ?
C12 C3 C4 121.39(11) . . ?
O1 C4 C3 121.53(12) . . ?
O1 C4 C5 120.79(13) . . ?
C3 C4 C5 117.68(12) . . ?
C6 C5 C10 119.83(12) . . ?
C6 C5 C4 119.20(12) . . ?
C10 C5 C4 120.97(13) . . ?
C7 C6 C5 120.27(13) . . ?
C7 C6 H6 119.9 . . ?
C5 C6 H6 119.9 . . ?
C6 C7 C8 120.00(14) . . ?
C6 C7 H7 120.0 . . ?
C8 C7 H7 120.0 . . ?
C9 C8 C7 120.31(13) . . ?
C9 C8 H8 119.8 . . ?
C7 C8 H8 119.8 . . ?
C8 C9 C10 120.14(13) . . ?
C8 C9 H9 119.9 . . ?
C10 C9 H9 119.9 . . ?
C9 C10 C5 119.45(13) . . ?
C9 C10 C11 119.45(12) . . ?
C5 C10 C11 121.10(12) . . ?
O2 C11 C10 121.88(12) . . ?
O2 C11 C12 120.40(13) . . ?
C10 C11 C12 117.72(12) . . ?
C13 C12 C3 120.74(12) . . ?
C13 C12 C11 118.47(12) . . ?
C3 C12 C11 120.78(13) . . ?
C12 C13 C14 120.23(12) . . ?
C12 C13 H13 119.9 . . ?
C14 C13 H13 119.9 . . ?
C13 C14 C1 119.40(13) . . ?
C13 C14 N1 116.67(12) . . ?
C1 C14 N1 123.91(12) . . ?
O3 C15 N1 128.01(15) . . ?
O3 C15 C16 119.34(13) . . ?
N1 C15 C16 112.63(12) . . ?
F3 C16 F1 107.52(12) . . ?
F3 C16 F2 107.23(13) . . ?
F1 C16 F2 107.16(12) . . ?
F3 C16 C15 110.67(12) . . ?
F1 C16 C15 113.30(12) . . ?
F2 C16 C15 110.69(12) . . ?
S1 C17 H17A 109.5 . . ?
S1 C17 H17B 109.5 . . ?
H17A C17 H17B 109.5 . . ?
S1 C17 H17C 109.5 . . ?
H17A C17 H17C 109.5 . . ?
H17B C17 H17C 109.5 . . ?
S1 C18 H18A 109.5 . . ?
S1 C18 H18B 109.5 . . ?
H18A C18 H18B 109.5 . . ?
S1 C18 H18C 109.5 . . ?
H18A C18 H18C 109.5 . . ?
H18B C18 H18C 109.5 . . ?

loop_
_geom_bond_atom_site_label_1
_geom_bond_atom_site_label_2
_geom_bond_distance
_geom_bond_site_symmetry_2
_geom_bond_publ_flag
S1 O4 1.5074(12) . ?
S1 C17 1.7773(16) . ?
S1 C18 1.7811(18) . ?
F1 C16 1.3293(17) . ?
F2 C16 1.3316(18) . ?
F3 C16 1.3272(17) . ?
O1 C4 1.2223(16) . ?
O2 C11 1.2252(17) . ?
O3 C15 1.2081(17) . ?
N1 C15 1.3489(17) . ?
N1 C14 1.408(2) . ?
N1 H1A 0.832(17) . ?
C1 C2 1.379(2) . ?
C1 C14 1.3994(19) . ?
C1 H1 0.9500 . ?
C2 C3 1.3947(18) . ?
C2 H2 0.9500 . ?
C3 C12 1.4006(18) . ?
C3 C4 1.477(2) . ?
C4 C5 1.4894(18) . ?
C5 C6 1.387(2) . ?
C5 C10 1.4037(19) . ?
C6 C7 1.387(2) . ?
C6 H6 0.9500 . ?
C7 C8 1.387(2) . ?
C7 H7 0.9500 . ?
C8 C9 1.384(2) . ?
C8 H8 0.9500 . ?
C9 C10 1.3944(18) . ?
C9 H9 0.9500 . ?
C10 C11 1.480(2) . ?
C11 C12 1.4937(18) . ?
C12 C13 1.380(2) . ?
C13 C14 1.3954(18) . ?
C13 H13 0.9500 . ?
C15 C16 1.537(2) . ?
C17 H17A 0.9800 . ?
C17 H17B 0.9800 . ?
C17 H17C 0.9800 . ?
C18 H18A 0.9800 . ?
C18 H18B 0.9800 . ?
C18 H18C 0.9800 . ?

loop_
_geom_hbond_atom_site_label_D
_geom_hbond_atom_site_label_H
_geom_hbond_atom_site_label_A
_geom_hbond_distance_DH
_geom_hbond_distance_HA
_geom_hbond_distance_DA
_geom_hbond_angle_DHA
_geom_hbond_site_symmetry_A
N1 H1A O4 0.832(17) 1.949(18) 2.7817(17) 180(2) 1_545

loop_
_geom_torsion_atom_site_label_1
_geom_torsion_atom_site_label_2
_geom_torsion_atom_site_label_3
_geom_torsion_atom_site_label_4
_geom_torsion
_geom_torsion_site_symmetry_1
_geom_torsion_site_symmetry_2
_geom_torsion_site_symmetry_3
_geom_torsion_site_symmetry_4
_geom_torsion_publ_flag
C14 C1 C2 C3 -1.0(2) . . . . ?
C1 C2 C3 C12 -0.7(2) . . . . ?
C1 C2 C3 C4 177.23(13) . . . . ?
C2 C3 C4 O1 -3.3(2) . . . . ?
C12 C3 C4 O1 174.58(13) . . . . ?
C2 C3 C4 C5 176.18(12) . . . . ?
C12 C3 C4 C5 -5.95(19) . . . . ?
O1 C4 C5 C6 3.9(2) . . . . ?
C3 C4 C5 C6 -175.61(12) . . . . ?
O1 C4 C5 C10 -175.88(13) . . . . ?
C3 C4 C5 C10 4.65(19) . . . . ?
C10 C5 C6 C7 0.0(2) . . . . ?
C4 C5 C6 C7 -179.72(13) . . . . ?
C5 C6 C7 C8 0.0(2) . . . . ?
C6 C7 C8 C9 -0.2(2) . . . . ?
C7 C8 C9 C10 0.4(2) . . . . ?
C8 C9 C10 C5 -0.3(2) . . . . ?
C8 C9 C10 C11 178.89(13) . . . . ?
C6 C5 C10 C9 0.1(2) . . . . ?
C4 C5 C10 C9 179.86(13) . . . . ?
C6 C5 C10 C11 -179.08(13) . . . . ?
C4 C5 C10 C11 0.7(2) . . . . ?
C9 C10 C11 O2 -5.1(2) . . . . ?
C5 C10 C11 O2 174.12(13) . . . . ?
C9 C10 C11 C12 176.07(12) . . . . ?
C5 C10 C11 C12 -4.7(2) . . . . ?
C2 C3 C12 C13 1.1(2) . . . . ?
C4 C3 C12 C13 -176.77(13) . . . . ?
C2 C3 C12 C11 179.83(12) . . . . ?
C4 C3 C12 C11 1.9(2) . . . . ?
O2 C11 C12 C13 3.3(2) . . . . ?
C10 C11 C12 C13 -177.84(12) . . . . ?
O2 C11 C12 C3 -175.42(13) . . . . ?
C10 C11 C12 C3 3.44(19) . . . . ?
C3 C12 C13 C14 0.1(2) . . . . ?
C11 C12 C13 C14 -178.61(12) . . . . ?
C12 C13 C14 C1 -1.8(2) . . . . ?
C12 C13 C14 N1 176.56(12) . . . . ?
C2 C1 C14 C13 2.2(2) . . . . ?
C2 C1 C14 N1 -176.02(13) . . . . ?
C15 N1 C14 C13 176.31(13) . . . . ?
C15 N1 C14 C1 -5.4(2) . . . . ?
C14 N1 C15 O3 -8.2(2) . . . . ?
C14 N1 C15 C16 170.49(13) . . . . ?
O3 C15 C16 F3 -8.20(19) . . . . ?
N1 C15 C16 F3 173.00(12) . . . . ?
O3 C15 C16 F1 -129.05(14) . . . . ?
N1 C15 C16 F1 52.15(17) . . . . ?
O3 C15 C16 F2 110.54(15) . . . . ?
N1 C15 C16 F2 -68.26(15) . . . . ?

loop_
_cod_related_entry_id
_cod_related_entry_database
_cod_related_entry_code
1 ChemSpider 30653434
